data_1513635
loop_
_publ_author_name
'Wei, Zheng'
'Han, Haixiang'
'Filatov, Alexander S.'
'Dikarev, Evgeny V.'

_publ_section_title
;
 Changing the bridging connectivity pattern within a heterometallic
 assembly: design of single-source precursors with discrete molecular
 structures
;
_journal_issue 2
_journal_name_full 'Chemical Science'
_journal_page_first 813
_journal_paper_doi 10.1039/c3sc52657g
_journal_volume 5
_journal_year 2014
_chemical_formula_moiety 'C15 H21 Co Li O6'
_chemical_formula_sum 'C15 H21 Co Li O6'
_chemical_formula_weight 363.19
_chemical_name_systematic
; 
 ? 
;
_space_group_IT_number 167
_symmetry_cell_setting hexagonal
_symmetry_Int_Tables_number 167
_symmetry_space_group_name_Hall '-R 3 2"c'
_symmetry_space_group_name_H-M 'R -3 c :H'
_atom_sites_solution_hydrogens geom
_atom_sites_solution_primary direct
_atom_sites_solution_secondary difmap
_audit_creation_method SHELXL-97
_cell_angle_alpha 90.00
_cell_angle_beta 90.00
_cell_angle_gamma 120.00
_cell_formula_units_Z 6
_cell_length_a 16.272(3)
_cell_length_b 16.272(3)
_cell_length_c 10.968(2)
_cell_measurement_reflns_used 2512
_cell_measurement_temperature 100(2)
_cell_measurement_theta_max 26.79
_cell_measurement_theta_min 2.50
_cell_volume 2515.0(8)
_computing_cell_refinement 'SAINT Ver. 6.22  (Bruker-AXS, 2003)'
_computing_data_collection 'SMART Ver. 5.622 (Bruker-AXS, 2003)'
_computing_data_reduction 'SAINT Ver. 6.22'
_computing_molecular_graphics 'SHELXTL Ver. 6.14'
_computing_publication_material 'SHELXTL Ver. 6.14'
_computing_structure_refinement 'SHELXTL Ver. 6.14'
_computing_structure_solution 'SHELXTL Ver. 6.14 (Bruker-AXS, 2003)'
_diffrn_ambient_temperature 100(2)
_diffrn_measured_fraction_theta_full 0.908
_diffrn_measured_fraction_theta_max 0.922
_diffrn_measurement_device_type 'Bruker SMART APEX CCD area-detector'
_diffrn_measurement_method '0.30\% \w scans'
_diffrn_radiation_monochromator graphite
_diffrn_radiation_source 'fine-focus sealed tube'
_diffrn_radiation_type Mo-K\a
_diffrn_radiation_wavelength 0.71073
_diffrn_reflns_av_R_equivalents 0.0672
_diffrn_reflns_av_sigmaI/netI 0.0627
_diffrn_reflns_limit_h_max 20
_diffrn_reflns_limit_h_min -20
_diffrn_reflns_limit_k_max 20
_diffrn_reflns_limit_k_min -20
_diffrn_reflns_limit_l_max 13
_diffrn_reflns_limit_l_min -14
_diffrn_reflns_number 3781
_diffrn_reflns_theta_full 25.00
_diffrn_reflns_theta_max 27.18
_diffrn_reflns_theta_min 3.99
_exptl_absorpt_coefficient_mu 1.048
_exptl_absorpt_correction_T_max 0.9209
_exptl_absorpt_correction_T_min 0.7870
_exptl_absorpt_correction_type multi-scan
_exptl_absorpt_process_details
;
SADABS  (Bruker-AXS, 2003)
;
_exptl_crystal_colour orange
_exptl_crystal_density_diffrn 1.439
_exptl_crystal_density_method 'not measured'
_exptl_crystal_description block
_exptl_crystal_F_000 1134
_exptl_crystal_size_max 0.24
_exptl_crystal_size_mid 0.12
_exptl_crystal_size_min 0.08
_refine_diff_density_max 0.277
_refine_diff_density_min -0.342
_refine_diff_density_rms 0.059
_refine_ls_extinction_method none
_refine_ls_goodness_of_fit_ref 1.006
_refine_ls_hydrogen_treatment constr
_refine_ls_matrix_type full
_refine_ls_number_parameters 38
_refine_ls_number_reflns 581
_refine_ls_number_restraints 0
_refine_ls_restrained_S_all 1.006
_refine_ls_R_factor_all 0.0390
_refine_ls_R_factor_gt 0.0314
_refine_ls_shift/su_max 0.000
_refine_ls_shift/su_mean 0.000
_refine_ls_structure_factor_coef Fsqd
_refine_ls_weighting_details 'calc w=1/[\s^2^(Fo^2^)+(0.0102P)^2^+0.0000P] where P=(Fo^2^+2Fc^2^)/3'
_refine_ls_weighting_scheme calc
_refine_ls_wR_factor_gt 0.0607
_refine_ls_wR_factor_ref 0.0615
_reflns_number_gt 453
_reflns_number_total 581
_reflns_threshold_expression I>2\s(I)
_cod_data_source_file c3sc52657g.txt
_cod_data_source_block LiCo(acac)3
_cod_depositor_comments
;
The following automatic conversions were performed:

'_symmetry_cell_setting' value 'Hexagonal' changed to 'hexagonal'
according to
/usr/data/users/saulius/automatic-downloads/current/RSC/lib/dictionaries/cif_core.dic
dictionary named 'cif_core.dic' version 2.4.2 from 2011-04-26.

Automatic conversion script
Id: cif_fix_values 2281 2013-09-26 08:29:07Z andrius 
;
_cod_original_cell_volume 2515.0(9)
_cod_original_sg_symbol_Hall '-R 3 2"c    '
_cod_original_sg_symbol_H-M 'R -3 c      '
_cod_database_code 1513635

loop_
_symmetry_equiv_pos_as_xyz
'x, y, z'
'-y, x-y, z'
'-x+y, -x, z'
'y, x, -z+1/2'
'x-y, -y, -z+1/2'
'-x, -x+y, -z+1/2'
'x+2/3, y+1/3, z+1/3'
'-y+2/3, x-y+1/3, z+1/3'
'-x+y+2/3, -x+1/3, z+1/3'
'y+2/3, x+1/3, -z+5/6'
'x-y+2/3, -y+1/3, -z+5/6'
'-x+2/3, -x+y+1/3, -z+5/6'
'x+1/3, y+2/3, z+2/3'
'-y+1/3, x-y+2/3, z+2/3'
'-x+y+1/3, -x+2/3, z+2/3'
'y+1/3, x+2/3, -z+7/6'
'x-y+1/3, -y+2/3, -z+7/6'
'-x+1/3, -x+y+2/3, -z+7/6'
'-x, -y, -z'
'y, -x+y, -z'
'x-y, x, -z'
'-y, -x, z-1/2'
'-x+y, y, z-1/2'
'x, x-y, z-1/2'
'-x+2/3, -y+1/3, -z+1/3'
'y+2/3, -x+y+1/3, -z+1/3'
'x-y+2/3, x+1/3, -z+1/3'
'-y+2/3, -x+1/3, z-1/6'
'-x+y+2/3, y+1/3, z-1/6'
'x+2/3, x-y+1/3, z-1/6'
'-x+1/3, -y+2/3, -z+2/3'
'y+1/3, -x+y+2/3, -z+2/3'
'x-y+1/3, x+2/3, -z+2/3'
'-y+1/3, -x+2/3, z+1/6'
'-x+y+1/3, y+2/3, z+1/6'
'x+1/3, x-y+2/3, z+1/6'

loop_
_atom_site_label
_atom_site_type_symbol
_atom_site_fract_x
_atom_site_fract_y
_atom_site_fract_z
_atom_site_U_iso_or_equiv
_atom_site_adp_type
_atom_site_occupancy
_atom_site_symmetry_multiplicity
_atom_site_calc_flag
_atom_site_refinement_flags
Co1 Co 1.0000 1.0000 0.2500 0.01304(18) Uani 1 6 d S
Li1 Li 1.0000 1.0000 0.0000 0.0153(15) Uani 1 6 d S
O1 O 0.95554(8) 0.88822(9) 0.13088(12) 0.0158(3) Uani 1 1 d .
C1 C 0.96345(12) 0.81498(12) 0.14561(19) 0.0156(4) Uani 1 1 d .
C2 C 1.0000 0.79439(15) 0.2500 0.0175(6) Uani 1 2 d S
H2 H 1.0000 0.7360 0.2500 0.021 Uiso 1 2 calc SR
C3 C 0.92800(13) 0.74487(13) 0.04133(18) 0.0212(5) Uani 1 1 d .
H3A H 0.8588 0.7146 0.0360 0.032 Uiso 1 1 calc R
H3B H 0.9458 0.6964 0.0554 0.032 Uiso 1 1 calc R
H3C H 0.9564 0.7782 -0.0351 0.032 Uiso 1 1 calc R

loop_
_atom_site_aniso_label
_atom_site_aniso_U_11
_atom_site_aniso_U_22
_atom_site_aniso_U_33
_atom_site_aniso_U_23
_atom_site_aniso_U_13
_atom_site_aniso_U_12
Co1 0.0148(2) 0.0148(2) 0.0095(3) 0.000 0.000 0.00741(11)
Li1 0.019(2) 0.019(2) 0.008(4) 0.000 0.000 0.0095(11)
O1 0.0205(7) 0.0161(6) 0.0112(8) -0.0009(5) -0.0011(5) 0.0094(6)
C1 0.0115(9) 0.0158(9) 0.0164(11) -0.0005(8) 0.0033(8) 0.0045(8)
C2 0.0199(13) 0.0152(9) 0.0188(17) -0.0003(6) -0.0006(12) 0.0100(7)
C3 0.0237(11) 0.0196(10) 0.0205(13) -0.0051(8) -0.0038(9) 0.0111(9)

loop_
_atom_type_symbol
_atom_type_description
_atom_type_scat_dispersion_real
_atom_type_scat_dispersion_imag
_atom_type_scat_source
C C 0.0033 0.0016 'International Tables Vol C Tables 4.2.6.8 and 6.1.1.4'
H H 0.0000 0.0000 'International Tables Vol C Tables 4.2.6.8 and 6.1.1.4'
Li Li -0.0003 0.0001 'International Tables Vol C Tables 4.2.6.8 and 6.1.1.4'
O O 0.0106 0.0060 'International Tables Vol C Tables 4.2.6.8 and 6.1.1.4'
Co Co 0.3494 0.9721 'International Tables Vol C Tables 4.2.6.8 and 6.1.1.4'

loop_
_geom_angle_atom_site_label_1
_geom_angle_atom_site_label_2
_geom_angle_atom_site_label_3
_geom_angle
_geom_angle_site_symmetry_1
_geom_angle_site_symmetry_3
_geom_angle_publ_flag
O1 Co1 O1 103.58(7) 5_675 3_675 yes
O1 Co1 O1 83.89(5) 5_675 6_765 yes
O1 Co1 O1 169.61(7) 3_675 6_765 yes
O1 Co1 O1 89.68(7) 5_675 2_765 yes
O1 Co1 O1 83.89(5) 3_675 2_765 yes
O1 Co1 O1 103.58(7) 6_765 2_765 yes
O1 Co1 O1 83.89(5) 5_675 4 yes
O1 Co1 O1 89.68(7) 3_675 4 yes
O1 Co1 O1 83.89(5) 6_765 4 yes
O1 Co1 O1 169.61(6) 2_765 4 yes
O1 Co1 O1 169.61(7) 5_675 . yes
O1 Co1 O1 83.89(5) 3_675 . yes
O1 Co1 O1 89.68(7) 6_765 . yes
O1 Co1 O1 83.89(5) 2_765 . yes
O1 Co1 O1 103.58(7) 4 . yes
O1 Co1 Li1 50.52(4) 5_675 4 yes
O1 Co1 Li1 129.48(4) 3_675 4 yes
O1 Co1 Li1 50.52(4) 6_765 4 yes
O1 Co1 Li1 129.48(4) 2_765 4 yes
O1 Co1 Li1 50.52(4) 4 4 yes
O1 Co1 Li1 129.48(4) . 4 yes
O1 Co1 Li1 129.48(4) 5_675 . yes
O1 Co1 Li1 50.52(4) 3_675 . yes
O1 Co1 Li1 129.48(4) 6_765 . yes
O1 Co1 Li1 50.52(4) 2_765 . yes
O1 Co1 Li1 129.48(4) 4 . yes
O1 Co1 Li1 50.52(4) . . yes
Li1 Co1 Li1 180.0 4 . yes
O1 Li1 O1 180.0 20_565 2_765 ?
O1 Li1 O1 79.90(5) 20_565 21_655 ?
O1 Li1 O1 100.10(5) 2_765 21_655 ?
O1 Li1 O1 100.10(5) 20_565 3_675 ?
O1 Li1 O1 79.90(5) 2_765 3_675 ?
O1 Li1 O1 180.0 21_655 3_675 ?
O1 Li1 O1 79.90(5) 20_565 19_775 ?
O1 Li1 O1 100.10(5) 2_765 19_775 ?
O1 Li1 O1 79.90(5) 21_655 19_775 ?
O1 Li1 O1 100.10(5) 3_675 19_775 ?
O1 Li1 O1 100.10(5) 20_565 . ?
O1 Li1 O1 79.90(5) 2_765 . ?
O1 Li1 O1 100.10(5) 21_655 . ?
O1 Li1 O1 79.90(5) 3_675 . ?
O1 Li1 O1 180.00(7) 19_775 . ?
O1 Li1 Co1 47.85(3) 20_565 19_775 ?
O1 Li1 Co1 132.15(3) 2_765 19_775 ?
O1 Li1 Co1 47.85(3) 21_655 19_775 ?
O1 Li1 Co1 132.15(3) 3_675 19_775 ?
O1 Li1 Co1 47.85(3) 19_775 19_775 ?
O1 Li1 Co1 132.15(3) . 19_775 ?
O1 Li1 Co1 132.15(3) 20_565 . ?
O1 Li1 Co1 47.85(3) 2_765 . ?
O1 Li1 Co1 132.15(3) 21_655 . ?
O1 Li1 Co1 47.85(3) 3_675 . ?
O1 Li1 Co1 132.15(3) 19_775 . ?
O1 Li1 Co1 47.85(3) . . ?
Co1 Li1 Co1 180.0 19_775 . ?
C1 O1 Co1 126.37(13) . . ?
C1 O1 Li1 137.11(12) . . ?
Co1 O1 Li1 81.63(5) . . ?
O1 C1 C2 125.45(19) . . ?
O1 C1 C3 115.59(18) . . ?
C2 C1 C3 118.94(17) . . ?
C1 C2 C1 126.5(2) . 6_765 ?
C1 C2 H2 116.7 . . ?
C1 C2 H2 116.7 6_765 . ?
C1 C3 H3A 109.5 . . ?
C1 C3 H3B 109.5 . . ?
H3A C3 H3B 109.5 . . ?
C1 C3 H3C 109.5 . . ?
H3A C3 H3C 109.5 . . ?
H3B C3 H3C 109.5 . . ?

loop_
_geom_bond_atom_site_label_1
_geom_bond_atom_site_label_2
_geom_bond_distance
_geom_bond_site_symmetry_2
_geom_bond_publ_flag
Co1 O1 2.0550(13) 5_675 yes
Co1 O1 2.0550(13) 3_675 yes
Co1 O1 2.0550(13) 6_765 yes
Co1 O1 2.0550(13) 2_765 yes
Co1 O1 2.0550(13) 4 yes
Co1 O1 2.0550(13) . yes
Co1 Li1 2.7421(6) 4 yes
Co1 Li1 2.7421(6) . yes
Li1 O1 2.1392(13) 20_565 ?
Li1 O1 2.1392(13) 2_765 ?
Li1 O1 2.1392(13) 21_655 ?
Li1 O1 2.1392(13) 3_675 ?
Li1 O1 2.1392(13) 19_775 ?
Li1 O1 2.1393(13) . ?
Li1 Co1 2.7421(6) 19_775 yes
O1 C1 1.271(2) . ?
C1 C2 1.406(2) . ?
C1 C3 1.511(3) . ?
C2 C1 1.406(2) 6_765 ?
C2 H2 0.9500 . ?
C3 H3A 0.9800 . ?
C3 H3B 0.9800 . ?
C3 H3C 0.9800 . ?
